data_2238567
loop_
_publ_author_name
'Fatima, Zeenat'
'Selvakumar, Jayaraman'
'Srinivasan, Thothadri'
'Velmurugan, Devadasan'

_publ_section_title
;
 1-[2-(3-Methoxyphenyl)ethyl]pyrrolidine-2,5-dione
;
_journal_coeditor_code SU2640
_journal_issue 9
_journal_name_full 'Acta Crystallographica Section E'
_journal_page_first o1489
_journal_paper_doi 10.1107/S1600536813023751
_journal_volume 69
_journal_year 2013
_chemical_formula_iupac 'C13 H15 N O3'
_chemical_formula_moiety 'C13 H15 N O3'
_chemical_formula_sum 'C13 H15 N O3'
_chemical_formula_weight 233.26
_chemical_name_systematic
;
1-[2-(3-Methoxyphenyl)ethyl]pyrrolidine-2,5-dione
;
_space_group_IT_number 9
_symmetry_cell_setting monoclinic
_symmetry_space_group_name_Hall 'C -2yc'
_symmetry_space_group_name_H-M 'C 1 c 1'
_atom_sites_solution_hydrogens geom
_atom_sites_solution_primary direct
_atom_sites_solution_secondary difmap
_audit_creation_method SHELXL-97
_cell_angle_alpha 90.00
_cell_angle_beta 90.831(3)
_cell_angle_gamma 90.00
_cell_formula_units_Z 4
_cell_length_a 12.8719(9)
_cell_length_b 12.5878(8)
_cell_length_c 7.4523(5)
_cell_measurement_reflns_used 2615
_cell_measurement_temperature 293(2)
_cell_measurement_theta_max 28.36
_cell_measurement_theta_min 2.26
_cell_volume 1207.36(14)
_computing_cell_refinement 'SAINT (Bruker, 2008)'
_computing_data_collection 'APEX2 (Bruker, 2008)'
_computing_data_reduction 'SAINT (Bruker, 2008)'
_computing_molecular_graphics 'ORTEP-3 for Windows (Farrugia, 2012)'
_computing_publication_material 'SHELXL97 (Sheldrick, 2008) and PLATON (Spek, 2009)'
_computing_structure_refinement 'SHELXL-97 (Sheldrick, 2008)'
_computing_structure_solution 'SHELXS97 (Sheldrick, 2008)'
_diffrn_ambient_temperature 293(2)
_diffrn_measured_fraction_theta_full 1.000
_diffrn_measured_fraction_theta_max 0.976
_diffrn_measurement_device_type 'Bruker SMART APEXII area-detector diffractometer'
_diffrn_measurement_method '\w and \f scans'
_diffrn_radiation_monochromator graphite
_diffrn_radiation_source 'fine-focus sealed tube'
_diffrn_radiation_type MoK\a
_diffrn_radiation_wavelength 0.71073
_diffrn_reflns_av_R_equivalents 0.0237
_diffrn_reflns_av_sigmaI/netI 0.0233
_diffrn_reflns_limit_h_max 17
_diffrn_reflns_limit_h_min -17
_diffrn_reflns_limit_k_max 16
_diffrn_reflns_limit_k_min -15
_diffrn_reflns_limit_l_max 9
_diffrn_reflns_limit_l_min -9
_diffrn_reflns_number 5692
_diffrn_reflns_theta_full 25.00
_diffrn_reflns_theta_max 28.36
_diffrn_reflns_theta_min 2.26
_exptl_absorpt_coefficient_mu 0.091
_exptl_absorpt_correction_T_max 0.9819
_exptl_absorpt_correction_T_min 0.9643
_exptl_absorpt_correction_type multi-scan
_exptl_absorpt_process_details '(<i>SADABS</i>; Bruker, 2008)'
_exptl_crystal_colour Colourless
_exptl_crystal_density_diffrn 1.283
_exptl_crystal_density_method 'not measured'
_exptl_crystal_description Block
_exptl_crystal_F_000 496
_exptl_crystal_size_max 0.40
_exptl_crystal_size_mid 0.35
_exptl_crystal_size_min 0.20
_refine_diff_density_max 0.116
_refine_diff_density_min -0.164
_refine_ls_extinction_coef 0.0149(15)
_refine_ls_extinction_expression Fc^*^=kFc[1+0.001xFc^2^\l^3^/sin(2\q)]^-1/4^
_refine_ls_extinction_method SHELXL
_refine_ls_goodness_of_fit_ref 1.019
_refine_ls_hydrogen_treatment constr
_refine_ls_matrix_type full
_refine_ls_number_parameters 156
_refine_ls_number_reflns 2615
_refine_ls_number_restraints 2
_refine_ls_restrained_S_all 1.019
_refine_ls_R_factor_all 0.0398
_refine_ls_R_factor_gt 0.0351
_refine_ls_shift/su_max 0.000
_refine_ls_shift/su_mean 0.000
_refine_ls_structure_factor_coef Fsqd
_refine_ls_weighting_details 'calc w=1/[\s^2^(Fo^2^)+(0.0544P)^2^+0.1677P] where P=(Fo^2^+2Fc^2^)/3'
_refine_ls_weighting_scheme calc
_refine_ls_wR_factor_gt 0.0921
_refine_ls_wR_factor_ref 0.0966
_reflns_number_gt 2328
_reflns_number_total 2615
_reflns_threshold_expression >2sigma(I)
_cod_data_source_file su2640.cif
_cod_data_source_block I
_cod_original_sg_symbol_Hall 'C -2yc '
_cod_original_sg_symbol_H-M 'C c'
_cod_database_code 2238567
_cod_database_fobs_code 2238567

loop_
_symmetry_equiv_pos_as_xyz
'x, y, z'
'x, -y, z+1/2'
'x+1/2, y+1/2, z'
'x+1/2, -y+1/2, z+1/2'

loop_
_atom_site_type_symbol
_atom_site_label
_atom_site_fract_x
_atom_site_fract_y
_atom_site_fract_z
_atom_site_U_iso_or_equiv
_atom_site_adp_type
_atom_site_calc_flag
_atom_site_refinement_flags
_atom_site_occupancy
_atom_site_symmetry_multiplicity
C C1 0.95763(19) 0.43725(18) 1.0655(3) 0.0832(6) Uani d . 1 1
H H1A 0.9806 0.4494 0.9452 0.125 Uiso calc R 1 1
H H1B 1.0043 0.4716 1.1487 0.125 Uiso calc R 1 1
H H1C 0.8890 0.4657 1.0789 0.125 Uiso calc R 1 1
C C2 0.90109(11) 0.26275(13) 0.9852(2) 0.0485(3) Uani d . 1 1
C C3 0.91325(14) 0.15484(15) 1.0131(2) 0.0633(4) Uani d . 1 1
H H3 0.9582 0.1300 1.1025 0.076 Uiso calc R 1 1
C C4 0.85800(17) 0.08476(14) 0.9071(3) 0.0695(5) Uani d . 1 1
H H4 0.8652 0.0121 0.9261 0.083 Uiso calc R 1 1
C C5 0.79213(14) 0.12096(13) 0.7730(2) 0.0609(4) Uani d . 1 1
H H5 0.7552 0.0726 0.7026 0.073 Uiso calc R 1 1
C C6 0.78069(11) 0.22844(13) 0.74273(18) 0.0472(3) Uani d . 1 1
C C7 0.83541(11) 0.29992(12) 0.85029(19) 0.0450(3) Uani d . 1 1
H H7 0.8280 0.3726 0.8317 0.054 Uiso calc R 1 1
C C8 0.70939(12) 0.26805(15) 0.5942(2) 0.0564(4) Uani d . 1 1
H H8A 0.6893 0.3408 0.6193 0.068 Uiso calc R 1 1
H H8B 0.6468 0.2251 0.5907 0.068 Uiso calc R 1 1
C C9 0.76102(13) 0.26346(15) 0.4132(2) 0.0565(4) Uani d . 1 1
H H9A 0.8161 0.3159 0.4094 0.068 Uiso calc R 1 1
H H9B 0.7920 0.1939 0.3972 0.068 Uiso calc R 1 1
C C10 0.63151(13) 0.20320(14) 0.1850(2) 0.0573(4) Uani d . 1 1
C C11 0.56115(15) 0.25110(19) 0.0462(3) 0.0737(6) Uani d . 1 1
H H11A 0.4891 0.2352 0.0712 0.088 Uiso calc R 1 1
H H11B 0.5774 0.2247 -0.0724 0.088 Uiso calc R 1 1
C C12 0.58151(16) 0.36961(19) 0.0592(3) 0.0777(6) Uani d . 1 1
H H12A 0.6066 0.3969 -0.0540 0.093 Uiso calc R 1 1
H H12B 0.5185 0.4073 0.0896 0.093 Uiso calc R 1 1
C C13 0.66250(15) 0.38270(13) 0.2046(2) 0.0609(4) Uani d . 1 1
N N1 0.68700(9) 0.28356(10) 0.26754(15) 0.0475(3) Uani d . 1 1
O O1 0.95629(10) 0.32628(11) 1.10049(17) 0.0690(3) Uani d . 1 1
O O2 0.70187(17) 0.46337(11) 0.2584(2) 0.0967(5) Uani d . 1 1
O O3 0.64082(15) 0.11124(11) 0.2245(2) 0.0906(5) Uani d . 1 1

loop_
_atom_site_aniso_label
_atom_site_aniso_U_11
_atom_site_aniso_U_22
_atom_site_aniso_U_33
_atom_site_aniso_U_12
_atom_site_aniso_U_13
_atom_site_aniso_U_23
C1 0.0866(14) 0.0787(13) 0.0843(14) -0.0200(11) -0.0031(11) -0.0264(11)
C2 0.0412(7) 0.0623(8) 0.0421(7) 0.0004(7) 0.0000(6) -0.0038(7)
C3 0.0629(10) 0.0683(10) 0.0585(10) 0.0098(8) -0.0075(8) 0.0138(8)
C4 0.0825(12) 0.0484(9) 0.0773(12) 0.0001(8) -0.0032(10) 0.0119(8)
C5 0.0636(10) 0.0534(9) 0.0658(11) -0.0099(7) -0.0003(8) -0.0074(7)
C6 0.0405(7) 0.0586(8) 0.0425(7) -0.0008(6) 0.0019(6) -0.0018(6)
C7 0.0429(7) 0.0486(7) 0.0437(7) 0.0016(6) 0.0014(6) -0.0002(6)
C8 0.0444(7) 0.0769(10) 0.0478(8) 0.0049(7) -0.0064(6) -0.0044(8)
C9 0.0434(7) 0.0776(11) 0.0483(8) 0.0044(7) -0.0084(6) 0.0034(8)
C10 0.0570(9) 0.0649(11) 0.0502(8) -0.0133(7) 0.0058(7) -0.0053(7)
C11 0.0508(9) 0.1229(19) 0.0473(8) -0.0130(10) -0.0052(7) 0.0007(10)
C12 0.0687(12) 0.1047(16) 0.0596(10) 0.0264(11) 0.0000(9) 0.0204(10)
C13 0.0717(11) 0.0584(9) 0.0529(10) 0.0049(8) 0.0093(8) 0.0062(7)
N1 0.0448(6) 0.0538(7) 0.0439(7) -0.0009(5) -0.0041(5) -0.0004(5)
O1 0.0654(7) 0.0838(9) 0.0573(7) -0.0055(6) -0.0185(5) -0.0104(6)
O2 0.1454(15) 0.0532(7) 0.0917(10) -0.0170(9) 0.0081(10) -0.0025(7)
O3 0.1184(13) 0.0569(8) 0.0962(12) -0.0184(7) -0.0033(10) -0.0054(7)

loop_
_atom_type_symbol
_atom_type_description
_atom_type_scat_dispersion_real
_atom_type_scat_dispersion_imag
_atom_type_scat_source
C C 0.0033 0.0016 'International Tables Vol C Tables 4.2.6.8 and 6.1.1.4'
H H 0.0000 0.0000 'International Tables Vol C Tables 4.2.6.8 and 6.1.1.4'
N N 0.0061 0.0033 'International Tables Vol C Tables 4.2.6.8 and 6.1.1.4'
O O 0.0106 0.0060 'International Tables Vol C Tables 4.2.6.8 and 6.1.1.4'

loop_
_geom_angle_atom_site_label_1
_geom_angle_atom_site_label_2
_geom_angle_atom_site_label_3
_geom_angle
O1 C1 H1A 109.5
O1 C1 H1B 109.5
H1A C1 H1B 109.5
O1 C1 H1C 109.5
H1A C1 H1C 109.5
H1B C1 H1C 109.5
O1 C2 C3 115.10(14)
O1 C2 C7 124.41(14)
C3 C2 C7 120.48(14)
C4 C3 C2 119.16(15)
C4 C3 H3 120.4
C2 C3 H3 120.4
C3 C4 C5 120.78(16)
C3 C4 H4 119.6
C5 C4 H4 119.6
C4 C5 C6 120.39(16)
C4 C5 H5 119.8
C6 C5 H5 119.8
C5 C6 C7 119.25(14)
C5 C6 C8 120.36(14)
C7 C6 C8 120.39(15)
C2 C7 C6 119.91(14)
C2 C7 H7 120.0
C6 C7 H7 120.0
C6 C8 C9 111.72(12)
C6 C8 H8A 109.3
C9 C8 H8A 109.3
C6 C8 H8B 109.3
C9 C8 H8B 109.3
H8A C8 H8B 107.9
N1 C9 C8 111.51(13)
N1 C9 H9A 109.3
C8 C9 H9A 109.3
N1 C9 H9B 109.3
C8 C9 H9B 109.3
H9A C9 H9B 108.0
O3 C10 N1 123.31(18)
O3 C10 C11 128.13(18)
N1 C10 C11 108.56(15)
C10 C11 C12 104.51(15)
C10 C11 H11A 110.8
C12 C11 H11A 110.9
C10 C11 H11B 110.8
C12 C11 H11B 110.9
H11A C11 H11B 108.9
C13 C12 C11 105.73(15)
C13 C12 H12A 110.6
C11 C12 H12A 110.6
C13 C12 H12B 110.6
C11 C12 H12B 110.6
H12A C12 H12B 108.7
O2 C13 N1 124.25(18)
O2 C13 C12 128.20(19)
N1 C13 C12 107.54(16)
C13 N1 C10 113.65(14)
C13 N1 C9 123.99(15)
C10 N1 C9 122.31(15)
C2 O1 C1 117.90(14)

loop_
_geom_bond_atom_site_label_1
_geom_bond_atom_site_label_2
_geom_bond_distance
C1 O1 1.421(3)
C1 H1A 0.9600
C1 H1B 0.9600
C1 H1C 0.9600
C2 O1 1.3654(19)
C2 C3 1.383(2)
C2 C7 1.386(2)
C3 C4 1.376(3)
C3 H3 0.9300
C4 C5 1.379(3)
C4 H4 0.9300
C5 C6 1.379(2)
C5 H5 0.9300
C6 C7 1.390(2)
C6 C8 1.512(2)
C7 H7 0.9300
C8 C9 1.513(2)
C8 H8A 0.9700
C8 H8B 0.9700
C9 N1 1.4562(19)
C9 H9A 0.9700
C9 H9B 0.9700
C10 O3 1.200(2)
C10 N1 1.378(2)
C10 C11 1.492(3)
C11 C12 1.517(3)
C11 H11A 0.9700
C11 H11B 0.9700
C12 C13 1.502(3)
C12 H12A 0.9700
C12 H12B 0.9700
C13 O2 1.201(2)
C13 N1 1.368(2)

loop_
_geom_hbond_atom_site_label_D
_geom_hbond_atom_site_label_H
_geom_hbond_atom_site_label_A
_geom_hbond_site_symmetry_A
_geom_hbond_distance_DH
_geom_hbond_distance_HA
_geom_hbond_distance_DA
_geom_hbond_angle_DHA
C1 H1B O3 3_556 0.96 2.54 3.418(3) 151
C8 H8B O1 4_454 0.97 2.54 3.469(2) 161
C12 H12A O2 2_564 0.97 2.57 3.456(3) 152

loop_
_geom_torsion_atom_site_label_1
_geom_torsion_atom_site_label_2
_geom_torsion_atom_site_label_3
_geom_torsion_atom_site_label_4
_geom_torsion
O1 C2 C3 C4 177.92(17)
C7 C2 C3 C4 -1.1(3)
C2 C3 C4 C5 0.8(3)
C3 C4 C5 C6 0.1(3)
C4 C5 C6 C7 -0.7(3)
C4 C5 C6 C8 179.27(16)
O1 C2 C7 C6 -178.43(15)
C3 C2 C7 C6 0.4(2)
C5 C6 C7 C2 0.5(2)
C8 C6 C7 C2 -179.55(14)
C5 C6 C8 C9 -80.96(19)
C7 C6 C8 C9 99.05(18)
C6 C8 C9 N1 169.92(15)
O3 C10 C11 C12 178.89(19)
N1 C10 C11 C12 -0.6(2)
C10 C11 C12 C13 0.1(2)
C11 C12 C13 O2 179.5(2)
C11 C12 C13 N1 0.5(2)
O2 C13 N1 C10 -179.95(18)
C12 C13 N1 C10 -0.94(19)
O2 C13 N1 C9 2.7(3)
C12 C13 N1 C9 -178.33(15)
O3 C10 N1 C13 -178.52(19)
C11 C10 N1 C13 1.00(19)
O3 C10 N1 C9 -1.1(2)
C11 C10 N1 C9 178.43(16)
C8 C9 N1 C13 87.3(2)
C8 C9 N1 C10 -89.88(19)
C3 C2 O1 C1 172.27(18)
C7 C2 O1 C1 -8.8(2)
